data_2241808
loop_
_publ_author_name
'Kobsch, Ana\"is'
'Downs, Robert T.'
'Domanik, Kenneth J.'

_publ_section_title
;
 Redetermination of metarossite, CaV^5+^~2~O~6~&#x00B7;2H~2~O
;
_journal_coeditor_code WM5311
_journal_issue 9
_journal_name_full 'Acta Crystallographica Section E'
_journal_page_first 1280
_journal_page_last 1284
_journal_paper_doi 10.1107/S2056989016012433
_journal_volume 72
_journal_year 2016
_chemical_formula_iupac 'Ca V2 O6, 2H2 O'
_chemical_formula_moiety 'Ca V2 O6, 2H2 O'
_chemical_formula_sum 'Ca H4 O8 V2'
_chemical_formula_weight 273.99
_chemical_name_systematic 'Calcium vanadium (V) oxide dihydrate'
_space_group_crystal_system triclinic
_space_group_IT_number 2
_space_group_name_Hall '-P 1'
_space_group_name_H-M_alt 'P -1'
_symmetry_space_group_name_Hall '-P 1'
_symmetry_space_group_name_H-M 'P -1'
_atom_sites_solution_hydrogens difmap
_audit_creation_method SHELXL-2014/7
_cell_angle_alpha 93.166(4)
_cell_angle_beta 96.548(4)
_cell_angle_gamma 105.883(4)
_cell_formula_units_Z 2
_cell_length_a 6.2059(4)
_cell_length_b 7.0635(4)
_cell_length_c 7.7516(5)
_cell_measurement_reflns_used 1255
_cell_measurement_temperature 293(2)
_cell_measurement_theta_max 29.8325
_cell_measurement_theta_min 2.656
_cell_volume 323.36(4)
_computing_cell_refinement
;
SAINT (Bruker, 2004)
;
_computing_data_collection
;
APEX2 (Bruker, 2004)
;
_computing_data_reduction
;
SAINT (Bruker, 2004)
;
_computing_molecular_graphics
;
<i>XtalDraw</i> (Downs & Hall-Wallace, 2003)
;
_computing_publication_material
;
publCIF (Westrip, 2010)
;
_computing_structure_refinement
;
SHELXL2014 (Sheldrick, 2015b)
;
_computing_structure_solution
;
SHELXT (Sheldrick, 2015a)
;
_diffrn_ambient_temperature 293(2)
_diffrn_measured_fraction_theta_full 0.964
_diffrn_measured_fraction_theta_max 0.960
_diffrn_measurement_device_type 'Bruker APEXII CCD area-detector'
_diffrn_measurement_method '\f and \w scan'
_diffrn_radiation_type MoK\a
_diffrn_radiation_wavelength 0.71073
_diffrn_reflns_av_R_equivalents 0.0372
_diffrn_reflns_limit_h_max 8
_diffrn_reflns_limit_h_min -9
_diffrn_reflns_limit_k_max 10
_diffrn_reflns_limit_k_min -10
_diffrn_reflns_limit_l_max 11
_diffrn_reflns_limit_l_min -11
_diffrn_reflns_number 5576
_diffrn_reflns_theta_full 25.242
_diffrn_reflns_theta_max 31.498
_diffrn_reflns_theta_min 2.656
_exptl_absorpt_coefficient_mu 3.682
_exptl_absorpt_correction_T_max 0.7462
_exptl_absorpt_correction_T_min 0.6694
_exptl_absorpt_correction_type multi-scan
_exptl_absorpt_process_details
;
(<i>SADABS</i>; Bruker, 2004)
;
_exptl_crystal_colour 'pale yellow'
_exptl_crystal_density_diffrn 2.814
_exptl_crystal_description Platy
_exptl_crystal_F_000 268
_exptl_crystal_size_max 0.070
_exptl_crystal_size_mid 0.070
_exptl_crystal_size_min 0.060
_refine_diff_density_max 0.765
_refine_diff_density_min -0.581
_refine_ls_extinction_coef 0.005(2)
_refine_ls_extinction_expression Fc^*^=kFc[1+0.001xFc^2^\l^3^/sin(2\q)]^-1/4^
_refine_ls_extinction_method
;
SHELXL2014 (Sheldrick, 2015b)
;
_refine_ls_goodness_of_fit_ref 1.013
_refine_ls_hydrogen_treatment refxyz
_refine_ls_matrix_type full
_refine_ls_number_parameters 113
_refine_ls_number_reflns 2075
_refine_ls_number_restraints 0
_refine_ls_restrained_S_all 1.013
_refine_ls_R_factor_all 0.0649
_refine_ls_R_factor_gt 0.0361
_refine_ls_shift/su_max 0.000
_refine_ls_shift/su_mean 0.000
_refine_ls_structure_factor_coef Fsqd
_refine_ls_weighting_details 'w=1/[\s^2^(Fo^2^)+(0.0318P)^2^+0.0696P] where P=(Fo^2^+2Fc^2^)/3'
_refine_ls_weighting_scheme calc
_refine_ls_wR_factor_gt 0.0668
_refine_ls_wR_factor_ref 0.0760
_reflns_number_gt 1508
_reflns_number_total 2075
_reflns_threshold_expression 'I > 2\s(I)'
_cod_data_source_file wm5311sup1.cif
_cod_data_source_block I
_cod_database_code 2241808
_shelx_space_group_comment
;
The symmetry employed for this shelxl refinement is uniquely defined
by the following loop, which should always be used as a source of
symmetry information in preference to the above space-group names.
They are only intended as comments.
;
_shelx_estimated_absorpt_t_min 0.783
_shelx_estimated_absorpt_t_max 0.809

loop_
_space_group_symop_operation_xyz
'x, y, z'
'-x, -y, -z'

loop_
_atom_site_type_symbol
_atom_site_label
_atom_site_fract_x
_atom_site_fract_y
_atom_site_fract_z
_atom_site_U_iso_or_equiv
_atom_site_adp_type
_atom_site_calc_flag
_atom_site_occupancy
Ca Ca 0.76199(10) 0.46286(9) 0.14933(8) 0.01285(14) Uani d 1
V V1 0.44824(9) 0.10219(7) 0.33438(6) 0.01068(13) Uani d 1
V V2 0.37329(8) 0.58264(7) 0.34629(6) 0.01004(13) Uani d 1
O O1 0.4051(4) 0.8480(3) 0.4170(3) 0.0137(4) Uani d 1
O O2 0.5250(3) 0.3869(3) 0.3867(3) 0.0106(4) Uani d 1
O OW3 0.8519(5) 0.7632(4) 0.3671(4) 0.0236(6) Uani d 1
O O4 0.1030(3) 0.4726(3) 0.3330(3) 0.0157(5) Uani d 1
O O5 0.1896(4) 0.0684(3) 0.2322(3) 0.0207(5) Uani d 1
O O6 0.6214(4) 0.1115(3) 0.1910(3) 0.0232(5) Uani d 1
O O7 0.4308(4) 0.5998(3) 0.1408(3) 0.0155(5) Uani d 1
O OW8 0.0045(4) 0.7225(3) 0.0059(3) 0.0164(5) Uani d 1
H H1 0.937(8) 0.747(6) 0.444(6) 0.040 Uiso d 1
H H2 0.900(8) 0.856(7) 0.332(6) 0.040 Uiso d 1
H H3 0.078(8) 0.808(7) 0.066(6) 0.040 Uiso d 1
H H4 -0.069(7) 0.766(6) -0.073(6) 0.040 Uiso d 1

loop_
_atom_site_aniso_label
_atom_site_aniso_U_11
_atom_site_aniso_U_22
_atom_site_aniso_U_33
_atom_site_aniso_U_12
_atom_site_aniso_U_13
_atom_site_aniso_U_23
Ca 0.0120(3) 0.0142(3) 0.0116(3) 0.0024(2) 0.0017(2) 0.0017(2)
V1 0.0140(3) 0.0077(2) 0.0094(2) 0.00209(19) 0.00032(18) 0.00023(18)
V2 0.0124(2) 0.0082(2) 0.0087(2) 0.0026(2) -0.00078(18) -0.00002(18)
O1 0.0216(11) 0.0084(10) 0.0098(10) 0.0030(9) -0.0002(8) 0.0005(8)
O2 0.0116(10) 0.0092(10) 0.0109(10) 0.0032(8) -0.0001(8) 0.0002(8)
OW3 0.0237(13) 0.0201(13) 0.0243(14) 0.0026(11) 0.0011(10) 0.0030(11)
O4 0.0131(10) 0.0160(11) 0.0162(11) 0.0021(9) -0.0006(8) 0.0013(9)
O5 0.0211(12) 0.0136(11) 0.0232(13) 0.0024(9) -0.0075(9) 0.0003(9)
O6 0.0347(14) 0.0147(11) 0.0204(12) 0.0027(11) 0.0151(10) 0.0004(9)
O7 0.0188(11) 0.0170(11) 0.0113(10) 0.0064(9) 0.0007(8) 0.0020(9)
OW8 0.0196(13) 0.0132(12) 0.0130(11) 0.0005(10) -0.0014(9) 0.0006(9)

loop_
_atom_type_symbol
_atom_type_description
_atom_type_scat_dispersion_real
_atom_type_scat_dispersion_imag
_atom_type_scat_source
O O 0.0106 0.0060 'International Tables Vol C Tables 4.2.6.8 and 6.1.1.4'
H H 0.0000 0.0000 'International Tables Vol C Tables 4.2.6.8 and 6.1.1.4'
Ca Ca 0.2262 0.3064 'International Tables Vol C Tables 4.2.6.8 and 6.1.1.4'
V V 0.3005 0.5294 'International Tables Vol C Tables 4.2.6.8 and 6.1.1.4'

loop_
_geom_angle_atom_site_label_1
_geom_angle_atom_site_label_2
_geom_angle_atom_site_label_3
_geom_angle_site_symmetry_1
_geom_angle_site_symmetry_3
_geom_angle
O7 Ca O4 2_665 1_655 145.60(8)
O7 Ca OW8 2_665 1_655 79.03(8)
O4 Ca OW8 1_655 1_655 84.88(8)
O7 Ca O6 2_665 . 89.84(8)
O4 Ca O6 1_655 . 88.49(8)
OW8 Ca O6 1_655 . 148.85(8)
O7 Ca O2 2_665 . 116.63(7)
O4 Ca O2 1_655 . 93.49(7)
OW8 Ca O2 1_655 . 145.90(8)
O6 Ca O2 . . 64.79(7)
O7 Ca O7 2_665 . 72.07(8)
O4 Ca O7 1_655 . 140.72(7)
OW8 Ca O7 1_655 . 97.51(8)
O6 Ca O7 . . 106.65(8)
O2 Ca O7 . . 63.17(7)
O7 Ca OW3 2_665 . 131.12(9)
O4 Ca OW3 1_655 . 72.51(9)
OW8 Ca OW3 1_655 . 76.53(8)
O6 Ca OW3 . . 129.97(8)
O2 Ca OW3 . . 70.58(8)
O7 Ca OW3 . . 70.05(8)
O7 Ca OW8 2_665 2_665 77.53(7)
O4 Ca OW8 1_655 2_665 69.34(7)
OW8 Ca OW8 1_655 2_665 77.39(8)
O6 Ca OW8 . 2_665 71.80(7)
O2 Ca OW8 . 2_665 133.65(7)
O7 Ca OW8 . 2_665 149.58(7)
OW3 Ca OW8 . 2_665 135.12(8)
O6 V1 O5 . . 109.11(13)
O6 V1 O1 . 1_545 105.21(11)
O5 V1 O1 . 1_545 97.89(11)
O6 V1 O2 . . 94.99(10)
O5 V1 O2 . . 97.89(10)
O1 V1 O2 1_545 . 148.57(9)
O6 V1 O1 . 2_666 114.83(11)
O5 V1 O1 . 2_666 135.88(11)
O1 V1 O1 1_545 2_666 74.72(9)
O2 V1 O1 . 2_666 75.01(8)
O4 V2 O7 . . 106.24(11)
O4 V2 O1 . . 105.17(10)
O7 V2 O1 . . 100.84(10)
O4 V2 O2 . . 106.81(10)
O7 V2 O2 . . 93.48(10)
O1 V2 O2 . . 139.47(9)
O4 V2 O2 . 2_666 102.14(10)
O7 V2 O2 . 2_666 151.38(10)
O1 V2 O2 . 2_666 74.79(8)
O2 V2 O2 . 2_666 74.69(9)

loop_
_geom_bond_atom_site_label_1
_geom_bond_atom_site_label_2
_geom_bond_site_symmetry_2
_geom_bond_distance
Ca O7 2_665 2.381(2)
Ca O4 1_655 2.394(2)
Ca OW8 1_655 2.441(2)
Ca O6 . 2.448(2)
Ca O2 . 2.476(2)
Ca O7 . 2.496(2)
Ca OW3 . 2.530(3)
Ca OW8 2_665 2.554(2)
V1 O6 . 1.623(2)
V1 O5 . 1.655(2)
V1 O1 1_545 1.899(2)
V1 O2 . 1.943(2)
V1 O1 2_666 2.004(2)
V1 V1 2_656 3.1033(10)
V1 V2 2_666 3.1187(7)
V2 O4 . 1.633(2)
V2 O7 . 1.675(2)
V2 O1 . 1.874(2)
V2 O2 . 1.895(2)
V2 O2 2_666 2.075(2)

loop_
_geom_hbond_atom_site_label_D
_geom_hbond_atom_site_label_H
_geom_hbond_atom_site_label_A
_geom_hbond_site_symmetry_A
_geom_hbond_distance_DH
_geom_hbond_distance_HA
_geom_hbond_distance_DA
_geom_hbond_angle_DHA
OW3 H1 O4 2_666 0.78(5) 2.37(5) 2.965(4) 133(4)
OW3 H2 O5 1_665 0.72(4) 2.25(5) 2.900(3) 150(5)
OW8 H3 O5 1_565 0.75(4) 2.09(5) 2.810(3) 162(5)
OW8 H4 O5 2_565 0.84(4) 1.97(5) 2.794(3) 166(4)

_cod_database_fobs_code 2241808
